data_4346132
loop_
_publ_author_name
'Bala, Sukhen'
'Sen Bishwas, Mousumi'
'Pramanik, Bhaskar'
'Khanra, Sumit'
'Fromm, Katharina M.'
'Poddar, Pankaj'
'Mondal, Raju'

_publ_section_title
;
 Construction of Polynuclear Lanthanide (Ln = Dy(III), Tb(III), and
 Nd(III)) Cage Complexes Using Pyridine-Pyrazole-Based Ligands: Versatile
 Molecular Topologies and SMM Behavior.
;
_journal_issue 17
_journal_name_full 'Inorganic chemistry'
_journal_page_first 8197
_journal_page_last 8206
_journal_paper_doi 10.1021/acs.inorgchem.5b00334
_journal_volume 54
_journal_year 2015
_chemical_formula_sum 'C108 H114 Dy8 N34 O28'
_chemical_formula_weight 3636.33
_space_group_IT_number 2
_space_group_name_Hall '-P 1'
_space_group_name_H-M_alt 'P -1'
_symmetry_cell_setting triclinic
_symmetry_space_group_name_H-M 'P -1'
_atom_sites_solution_hydrogens geom
_atom_sites_solution_primary direct
_atom_sites_solution_secondary difmap
_audit_creation_method SHELXL-97
_cell_angle_alpha 110.305(2)
_cell_angle_beta 110.042(2)
_cell_angle_gamma 94.732(2)
_cell_formula_units_Z 1
_cell_length_a 14.4489(7)
_cell_length_b 16.4770(9)
_cell_length_c 18.7596(10)
_cell_measurement_reflns_used 6592
_cell_measurement_temperature 120(2)
_cell_measurement_theta_max 28.75
_cell_measurement_theta_min 2.37
_cell_volume 3830.8(4)
_computing_cell_refinement 'Bruker APEX-2'
_computing_data_collection 'Bruker APEX-2'
_computing_data_reduction 'Bruker SHELXTL'
_computing_molecular_graphics 'Bruker SHELXTL'
_computing_publication_material 'Bruker SHELXTL'
_computing_structure_refinement 'SHELXL-97 (Sheldrick, 1997)'
_computing_structure_solution 'SHELXS-97 (Sheldrick, 1990)'
_diffrn_ambient_temperature 120(2)
_diffrn_detector_area_resol_mean 8
_diffrn_measured_fraction_theta_full 0.962
_diffrn_measured_fraction_theta_max 0.962
_diffrn_measurement_device_type 'Bruker APEX-2 CCD area detector'
_diffrn_measurement_method '/w scans'
_diffrn_radiation_monochromator graphite
_diffrn_radiation_source 'fine-focus sealed tube'
_diffrn_radiation_type MoK\a
_diffrn_radiation_wavelength 0.71073
_diffrn_reflns_av_R_equivalents 0.0739
_diffrn_reflns_av_sigmaI/netI 0.1178
_diffrn_reflns_limit_h_max 18
_diffrn_reflns_limit_h_min -18
_diffrn_reflns_limit_k_max 21
_diffrn_reflns_limit_k_min -21
_diffrn_reflns_limit_l_max 21
_diffrn_reflns_limit_l_min -24
_diffrn_reflns_number 52086
_diffrn_reflns_theta_full 27.50
_diffrn_reflns_theta_max 27.50
_diffrn_reflns_theta_min 2.19
_diffrn_standards_decay_% 0
_exptl_absorpt_coefficient_mu 3.918
_exptl_absorpt_correction_T_max 1.0000
_exptl_absorpt_correction_T_min 0.7636
_exptl_absorpt_correction_type multi-scan
_exptl_absorpt_process_details 'SADABS v.2.03 (Bruker, 2001), wR2(int)=0.1011 before correction'
_exptl_crystal_colour Yellow
_exptl_crystal_density_diffrn 1.576
_exptl_crystal_density_meas ?
_exptl_crystal_density_method 'not measured'
_exptl_crystal_description Block
_exptl_crystal_F_000 1752
_exptl_crystal_size_max 0.28
_exptl_crystal_size_mid 0.24
_exptl_crystal_size_min 0.22
_refine_diff_density_max 4.173
_refine_diff_density_min -1.400
_refine_diff_density_rms 0.221
_refine_ls_extinction_method none
_refine_ls_goodness_of_fit_ref 0.875
_refine_ls_hydrogen_treatment constr
_refine_ls_matrix_type full
_refine_ls_number_parameters 801
_refine_ls_number_reflns 16942
_refine_ls_number_restraints 0
_refine_ls_restrained_S_all 0.875
_refine_ls_R_factor_all 0.1153
_refine_ls_R_factor_gt 0.0625
_refine_ls_shift/su_max 0.000
_refine_ls_shift/su_mean 0.000
_refine_ls_structure_factor_coef Fsqd
_refine_ls_weighting_details 'calc w=1/[\s^2^(Fo^2^)+(0.0971P)^2^+0.0000P] where P=(Fo^2^+2Fc^2^)/3'
_refine_ls_weighting_scheme calc
_refine_ls_wR_factor_gt 0.1516
_refine_ls_wR_factor_ref 0.1688
_reflns_number_gt 8841
_reflns_number_total 16942
_reflns_threshold_expression I>2\s(I)
_cod_data_source_file ic5b00334_si_004.cif
_cod_data_source_block 12sb050
_cod_depositor_comments
;
The following automatic conversions were performed:

data item '_symmetry_cell_setting' value 'Triclinic' was changed to
'triclinic' in accordance with the
/home/saulius/struct/COD-crude-data/automatic-downloads/DataCite-retrospective/ACS/depositions/lib/dictionaries/cif_core.dic
dictionary named 'cif_core.dic' version 2.4.2 last updated on
2011-04-26.

data item '_exptl_crystal_density_meas' value 'not measured' was
changed to '?' -- the value is perceived as not measured.

Automatic conversion script
Id: cif_fix_values 6909 2019-04-08 15:41:33Z antanas 
;
_cod_original_cell_volume 3830.8(3)
_cod_original_sg_symbol_H-M P-1
_cod_database_code 4346132

loop_
_symmetry_equiv_pos_as_xyz
'x, y, z'
'-x, -y, -z'

loop_
_atom_site_label
_atom_site_type_symbol
_atom_site_fract_x
_atom_site_fract_y
_atom_site_fract_z
_atom_site_U_iso_or_equiv
_atom_site_adp_type
_atom_site_occupancy
_atom_site_symmetry_multiplicity
_atom_site_calc_flag
_atom_site_refinement_flags
Dy1 Dy 0.44216(3) 0.05593(3) 0.42168(3) 0.03555(14) Uani 1 1 d .
Dy2 Dy 0.29257(3) -0.14105(3) 0.20218(3) 0.03494(14) Uani 1 1 d .
Dy3 Dy 0.28809(3) -0.14497(3) 0.40910(3) 0.03839(14) Uani 1 1 d .
Dy4 Dy 0.14007(4) -0.22726(3) -0.06422(3) 0.04441(15) Uani 1 1 d .
N2B N 0.0678(7) -0.2402(5) 0.0324(5) 0.050(2) Uani 1 1 d .
O1S O 0.3939(4) -0.1014(4) 0.3434(4) 0.0413(17) Uani 1 1 d .
O4S O 0.5601(5) 0.0649(4) 0.3546(4) 0.0490(19) Uani 1 1 d .
H4SA H 0.6169 0.0915 0.3901 0.073 Uiso 1 1 calc R
C1B C -0.1248(9) -0.3043(8) -0.2036(8) 0.064(3) Uani 1 1 d .
H1BA H -0.0975 -0.2960 -0.2395 0.076 Uiso 1 1 calc R
N3B N 0.1206(5) -0.2213(5) 0.1143(5) 0.043(2) Uani 1 1 d .
O1B O 0.1926(4) -0.1689(4) 0.2714(4) 0.0376(16) Uani 1 1 d .
O1 O 0.3375(5) 0.0136(4) 0.2810(4) 0.0392(16) Uani 1 1 d .
N4B N 0.0506(7) -0.2465(6) 0.2696(5) 0.056(3) Uani 1 1 d .
N1 N 0.0693(6) -0.1047(6) -0.1113(5) 0.043(2) Uani 1 1 d .
N5B N 0.1053(6) -0.2187(6) 0.3545(5) 0.050(2) Uani 1 1 d .
C6 C 0.1462(7) -0.0093(7) 0.0306(6) 0.039(2) Uani 1 1 d .
O2S O 0.3180(5) -0.2807(4) 0.1989(4) 0.0480(18) Uani 1 1 d .
H2SA H 0.3127 -0.2866 0.2390 0.072 Uiso 1 1 calc R
C8B C 0.0552(7) -0.2419(7) 0.1434(6) 0.044(3) Uani 1 1 d .
O2 O 0.5605(4) 0.1830(4) 0.5205(4) 0.0420(17) Uani 1 1 d .
C8 C 0.2403(7) 0.0347(6) 0.1631(6) 0.040(2) Uani 1 1 d .
O7S O 0.2979(5) -0.2863(4) 0.3339(4) 0.0472(18) Uani 1 1 d .
H7SA H 0.3051 -0.2877 0.2920 0.071 Uiso 1 1 calc R
N3 N 0.2280(6) -0.0531(5) 0.1271(5) 0.040(2) Uani 1 1 d .
N4 N 0.3324(7) 0.1597(6) 0.2954(5) 0.056(3) Uani 1 1 d .
C6A C 0.6159(7) -0.1389(7) 0.2156(7) 0.043(3) Uani 1 1 d .
N1B N -0.0622(7) -0.2812(6) -0.1219(6) 0.054(2) Uani 1 1 d .
C16B C 0.1820(8) -0.1736(7) 0.5366(6) 0.046(3) Uani 1 1 d .
N5 N 0.4011(6) 0.1808(5) 0.3770(5) 0.040(2) Uani 1 1 d .
C10B C 0.0521(8) -0.2315(7) 0.3929(7) 0.053(3) Uani 1 1 d .
H10A H -0.0154 -0.2602 0.3602 0.063 Uiso 1 1 calc R
O1A O 0.2831(5) -0.2155(5) 0.0586(4) 0.0425(17) Uani 1 1 d .
C9B C 0.0996(7) -0.2185(7) 0.2342(6) 0.041(2) Uani 1 1 d .
O6S O 0.4116(4) -0.0114(4) 0.5091(4) 0.0359(15) Uani 1 1 d .
O2B O 0.2596(5) -0.1546(5) 0.5177(4) 0.054(2) Uani 1 1 d .
N4A N 0.3681(7) -0.2818(6) -0.0219(6) 0.057(3) Uani 1 1 d .
C10 C 0.4271(8) 0.2628(7) 0.4173(7) 0.056(3) Uani 1 1 d .
H10B H 0.3971 0.2977 0.3905 0.067 Uiso 1 1 calc R
N2 N 0.1681(6) -0.0797(5) 0.0443(5) 0.041(2) Uani 1 1 d .
N2A N 0.5526(6) -0.1011(6) 0.2467(5) 0.046(2) Uani 1 1 d .
H2AA H 0.5705 -0.0627 0.2967 0.055 Uiso 1 1 calc R
C6B C -0.0299(7) -0.2739(7) 0.0127(7) 0.048(3) Uani 1 1 d .
C5B C -0.1009(8) -0.2964(7) -0.0724(7) 0.053(3) Uani 1 1 d .
C5 C 0.0892(8) -0.0186(8) -0.0530(8) 0.056(3) Uani 1 1 d .
C4B C -0.2042(8) -0.3294(8) -0.0979(7) 0.065(4) Uani 1 1 d .
H4BB H -0.2310 -0.3373 -0.0616 0.078 Uiso 1 1 calc R
N5A N 0.2732(7) -0.3075(6) -0.0873(6) 0.061(3) Uani 1 1 d .
C13B C 0.0284(11) -0.2104(11) 0.5879(9) 0.088(5) Uani 1 1 d .
H13A H -0.0229 -0.2232 0.6044 0.106 Uiso 1 1 calc R
C11 C 0.5013(8) 0.3098(7) 0.5041(7) 0.055(3) Uani 1 1 d .
N3A N 0.4558(6) -0.1311(6) 0.1889(5) 0.046(2) Uani 1 1 d .
C12B C 0.0068(10) -0.2255(8) 0.5054(8) 0.070(4) Uani 1 1 d .
H12A H -0.0598 -0.2479 0.4668 0.084 Uiso 1 1 calc R
C7B C -0.0415(7) -0.2748(7) 0.0847(6) 0.051(3) Uani 1 1 d .
H7BA H -0.1002 -0.2931 0.0904 0.061 Uiso 1 1 calc R
C4 C 0.0547(8) 0.0453(8) -0.0756(6) 0.054(3) Uani 1 1 d .
H4B H 0.0671 0.1016 -0.0348 0.064 Uiso 1 1 calc R
C8A C 0.4606(8) -0.1928(7) 0.1202(7) 0.048(3) Uani 1 1 d .
O2A O 0.0973(6) -0.2878(5) -0.2002(5) 0.062(2) Uani 1 1 d .
C7 C 0.1906(7) 0.0689(7) 0.1056(6) 0.042(2) Uani 1 1 d .
H7A H 0.1873 0.1275 0.1140 0.050 Uiso 1 1 calc R
C15B C 0.2016(10) -0.1604(9) 0.6208(8) 0.071(4) Uani 1 1 d .
H15A H 0.2680 -0.1402 0.6599 0.086 Uiso 1 1 calc R
C5A C 0.7240(7) -0.1163(8) 0.2636(7) 0.048(3) Uani 1 1 d .
C2 C -0.0199(9) -0.0548(9) -0.2160(8) 0.062(3) Uani 1 1 d .
H2A H -0.0589 -0.0686 -0.2714 0.075 Uiso 1 1 calc R
C9A C 0.3636(9) -0.2330(7) 0.0492(7) 0.051(3) Uani 1 1 d .
C7A C 0.5592(8) -0.1978(8) 0.1359(7) 0.055(3) Uani 1 1 d .
H7AA H 0.5831 -0.2344 0.0992 0.066 Uiso 1 1 calc R
C3 C 0.0011(9) 0.0301(8) -0.1577(8) 0.060(3) Uani 1 1 d .
H3A H -0.0198 0.0758 -0.1728 0.071 Uiso 1 1 calc R
C4A C 0.7820(8) -0.1503(9) 0.2237(8) 0.063(3) Uani 1 1 d .
H4AB H 0.7540 -0.1892 0.1682 0.076 Uiso 1 1 calc R
C14B C 0.1269(10) -0.1763(10) 0.6443(8) 0.081(4) Uani 1 1 d .
H14A H 0.1420 -0.1640 0.6999 0.097 Uiso 1 1 calc R
C9 C 0.3080(7) 0.0718(7) 0.2521(6) 0.045(3) Uani 1 1 d .
C11B C 0.0829(8) -0.2076(8) 0.4796(7) 0.057(3) Uani 1 1 d .
C2B C -0.2252(9) -0.3389(8) -0.2326(8) 0.068(4) Uani 1 1 d .
H2BA H -0.2670 -0.3551 -0.2879 0.082 Uiso 1 1 calc R
C3B C -0.2633(9) -0.3494(9) -0.1784(9) 0.081(4) Uani 1 1 d .
H3BA H -0.3325 -0.3711 -0.1973 0.097 Uiso 1 1 calc R
N1A N 0.7606(9) -0.0604(9) 0.3480(8) 0.097(4) Uani 1 1 d .
C1A C 0.8718(12) -0.0378(9) 0.3909(10) 0.093(5) Uani 1 1 d .
H1AB H 0.9022 0.0017 0.4462 0.112 Uiso 1 1 calc R
C2A C 0.9306(9) -0.0738(11) 0.3505(11) 0.082(5) Uani 1 1 d .
H2AB H 1.0002 -0.0635 0.3784 0.098 Uiso 1 1 calc R
C16A C 0.1022(9) -0.3598(8) -0.2532(7) 0.061(3) Uani 1 1 d .
C15A C 0.0297(11) -0.3951(10) -0.3347(7) 0.079(4) Uani 1 1 d .
H15B H -0.0213 -0.3661 -0.3503 0.095 Uiso 1 1 calc R
C3A C 0.8838(12) -0.1253(13) 0.2681(11) 0.096(5) Uani 1 1 d .
H3AA H 0.9247 -0.1450 0.2397 0.115 Uiso 1 1 calc R
C11A C 0.1822(12) -0.4032(11) -0.2346(8) 0.091(5) Uani 1 1 d .
C12A C 0.1835(15) -0.4848(11) -0.2943(9) 0.120(7) Uani 1 1 d .
H12B H 0.2311 -0.5170 -0.2795 0.144 Uiso 1 1 calc R
C10A C 0.2706(12) -0.3684(10) -0.1551(9) 0.085(4) Uani 1 1 d .
H10C H 0.3278 -0.3911 -0.1530 0.103 Uiso 1 1 calc R
C14A C 0.0338(16) -0.4763(12) -0.3946(9) 0.115(6) Uani 1 1 d .
H14B H -0.0170 -0.5031 -0.4476 0.138 Uiso 1 1 calc R
C16 C 0.5615(8) 0.2703(7) 0.5491(7) 0.046(3) Uani 1 1 d .
C13A C 0.1158(18) -0.5134(14) -0.3708(12) 0.137(9) Uani 1 1 d .
H13B H 0.1233 -0.5613 -0.4113 0.165 Uiso 1 1 calc R
C12 C 0.5065(11) 0.4023(9) 0.5402(9) 0.085(5) Uani 1 1 d .
H12C H 0.4655 0.4288 0.5091 0.102 Uiso 1 1 calc R
C13 C 0.5727(11) 0.4538(8) 0.6220(9) 0.104(6) Uani 1 1 d .
H13C H 0.5729 0.5133 0.6477 0.124 Uiso 1 1 calc R
C14 C 0.6378(11) 0.4131(8) 0.6633(8) 0.079(4) Uani 1 1 d .
H14C H 0.6849 0.4474 0.7168 0.095 Uiso 1 1 calc R
C15 C 0.6362(8) 0.3238(7) 0.6289(7) 0.051(3) Uani 1 1 d .
C1 C 0.0165(8) -0.1178(8) -0.1918(7) 0.050(3) Uani 1 1 d .
H1A H 0.0049 -0.1739 -0.2326 0.061 Uiso 1 1 calc R
O1D O 0.2759(6) -0.1306(6) -0.0638(5) 0.060(2) Uani 1 1 d .
O1DA O 0.0933(7) -0.3866(6) -0.0945(7) 0.083(3) Uani 1 1 d .
N1D N 0.3435(12) 0.0095(10) -0.0398(10) 0.119(5) Uani 1 1 d .
N1DA N -0.0439(12) -0.5011(9) -0.1445(11) 0.127(6) Uani 1 1 d .
C3D C 0.3277(14) -0.0552(17) -0.0131(15) 0.128(8) Uani 1 1 d .
H3DA H 0.3555 -0.0431 0.0432 0.154 Uiso 1 1 calc R
C3DA C 0.039(2) -0.4317(12) -0.0925(14) 0.166(12) Uani 1 1 d .
H3DB H 0.0519 -0.4215 -0.0377 0.200 Uiso 1 1 calc R
C1D C 0.400(2) 0.1024(14) 0.0207(15) 0.205(13) Uani 1 1 d .
H1DA H 0.4266 0.1041 0.0758 0.307 Uiso 1 1 calc R
H1DB H 0.3549 0.1419 0.0175 0.307 Uiso 1 1 calc R
H1DC H 0.4547 0.1207 0.0076 0.307 Uiso 1 1 calc R
C2DA C -0.1165(15) -0.5419(12) -0.1254(15) 0.143(9) Uani 1 1 d .
H2DA H -0.0968 -0.5178 -0.0665 0.215 Uiso 1 1 calc R
H2DB H -0.1209 -0.6048 -0.1454 0.215 Uiso 1 1 calc R
H2DC H -0.1812 -0.5309 -0.1514 0.215 Uiso 1 1 calc R
C2D C 0.2983(16) -0.0096(14) -0.1318(10) 0.150(9) Uani 1 1 d .
H2DD H 0.2641 -0.0712 -0.1630 0.224 Uiso 1 1 calc R
H2DE H 0.3513 0.0035 -0.1488 0.224 Uiso 1 1 calc R
H2DF H 0.2508 0.0268 -0.1418 0.224 Uiso 1 1 calc R
C1DA C -0.0628(19) -0.5278(13) -0.2315(11) 0.160(10) Uani 1 1 d .
H1DD H -0.0086 -0.4957 -0.2366 0.239 Uiso 1 1 calc R
H1DE H -0.1254 -0.5149 -0.2594 0.239 Uiso 1 1 calc R
H1DF H -0.0670 -0.5904 -0.2560 0.239 Uiso 1 1 calc R
O3S O 0.1960(7) -0.0261(6) 0.4256(6) 0.012(2) Uiso 0.50 1 d P
O3S' O 0.2892(9) 0.0898(8) 0.4317(7) 0.030(3) Uiso 0.50 1 d P

loop_
_atom_site_aniso_label
_atom_site_aniso_U_11
_atom_site_aniso_U_22
_atom_site_aniso_U_33
_atom_site_aniso_U_23
_atom_site_aniso_U_13
_atom_site_aniso_U_12
Dy1 0.0250(2) 0.0307(3) 0.0371(3) 0.0084(2) 0.0036(2) -0.00220(18)
Dy2 0.0255(2) 0.0323(3) 0.0363(3) 0.0093(2) 0.0060(2) -0.00030(18)
Dy3 0.0246(2) 0.0407(3) 0.0383(3) 0.0110(2) 0.0069(2) -0.00469(19)
Dy4 0.0384(3) 0.0404(3) 0.0402(3) 0.0092(2) 0.0076(2) 0.0037(2)
N2B 0.047(5) 0.034(5) 0.039(5) 0.000(4) 0.006(4) -0.018(4)
O1S 0.026(3) 0.050(4) 0.035(4) 0.018(3) 0.002(3) -0.013(3)
O4S 0.021(3) 0.031(4) 0.071(5) 0.001(3) 0.012(3) -0.005(3)
C1B 0.058(8) 0.048(7) 0.081(9) 0.044(7) 0.005(7) 0.006(6)
N3B 0.022(4) 0.027(4) 0.051(6) -0.008(4) 0.009(4) -0.007(3)
O1B 0.020(3) 0.047(4) 0.041(4) 0.012(3) 0.013(3) 0.002(3)
O1 0.038(4) 0.027(4) 0.034(4) 0.006(3) -0.001(3) 0.002(3)
N4B 0.050(6) 0.051(6) 0.043(6) 0.007(5) 0.011(5) -0.016(4)
N1 0.036(5) 0.051(6) 0.035(5) 0.012(4) 0.014(4) 0.003(4)
N5B 0.028(4) 0.059(6) 0.039(5) 0.009(4) 0.002(4) -0.016(4)
C6 0.026(5) 0.044(6) 0.034(6) 0.011(5) 0.003(4) -0.001(4)
O2S 0.054(5) 0.036(4) 0.053(5) 0.014(3) 0.025(4) 0.007(3)
C8B 0.028(5) 0.057(7) 0.036(6) 0.012(5) 0.007(5) 0.008(5)
O2 0.026(3) 0.040(4) 0.043(4) 0.011(3) 0.003(3) -0.005(3)
C8 0.034(5) 0.032(5) 0.049(6) 0.011(5) 0.016(5) 0.007(4)
O7S 0.048(4) 0.038(4) 0.038(4) 0.008(3) 0.009(3) -0.007(3)
N3 0.060(6) 0.023(4) 0.033(5) 0.010(4) 0.016(4) 0.014(4)
N4 0.050(6) 0.037(5) 0.049(6) 0.010(4) -0.009(5) 0.000(4)
C6A 0.028(5) 0.048(6) 0.051(7) 0.021(5) 0.013(5) 0.006(5)
N1B 0.044(5) 0.055(6) 0.043(6) 0.018(5) -0.001(5) -0.007(4)
C16B 0.044(6) 0.058(7) 0.039(6) 0.023(5) 0.020(5) 0.000(5)
N5 0.033(4) 0.033(5) 0.036(5) 0.004(4) 0.003(4) 0.004(4)
C10B 0.036(6) 0.051(7) 0.059(8) 0.014(6) 0.016(6) -0.002(5)
O1A 0.036(4) 0.051(4) 0.032(4) 0.011(3) 0.010(3) 0.005(3)
C9B 0.016(4) 0.054(7) 0.045(6) 0.016(5) 0.007(4) 0.001(4)
O6S 0.022(3) 0.032(4) 0.041(4) 0.007(3) 0.007(3) -0.001(3)
O2B 0.045(4) 0.060(5) 0.036(4) 0.006(4) 0.013(3) -0.019(4)
N4A 0.053(6) 0.053(6) 0.042(6) 0.003(5) 0.010(5) 0.010(5)
C10 0.051(7) 0.031(6) 0.062(8) 0.009(6) 0.004(6) 0.007(5)
N2 0.035(5) 0.028(4) 0.048(5) 0.015(4) 0.004(4) 0.006(4)
N2A 0.033(5) 0.047(5) 0.045(5) 0.010(4) 0.012(4) 0.002(4)
C6B 0.034(6) 0.031(6) 0.052(7) -0.002(5) 0.006(5) -0.004(4)
C5B 0.043(6) 0.038(6) 0.037(6) -0.006(5) -0.003(5) -0.006(5)
C5 0.046(7) 0.045(7) 0.080(9) 0.032(7) 0.018(6) 0.021(5)
C4B 0.039(6) 0.073(9) 0.047(7) 0.000(6) 0.003(6) 0.004(6)
N5A 0.050(6) 0.052(6) 0.042(6) -0.001(5) -0.002(5) 0.001(5)
C13B 0.067(9) 0.112(12) 0.059(9) 0.011(8) 0.026(8) -0.021(8)
C11 0.044(6) 0.035(6) 0.049(7) 0.004(5) -0.007(5) -0.015(5)
N3A 0.022(4) 0.050(5) 0.044(5) 0.003(4) 0.006(4) -0.002(4)
C12B 0.060(8) 0.058(8) 0.064(9) -0.006(6) 0.030(7) -0.014(6)
C7B 0.030(5) 0.047(7) 0.038(6) -0.005(5) 0.000(5) -0.016(5)
C4 0.055(7) 0.064(8) 0.031(6) 0.016(6) 0.009(5) 0.007(6)
C8A 0.040(6) 0.046(6) 0.043(6) 0.017(5) 0.002(5) 0.012(5)
O2A 0.048(5) 0.062(5) 0.057(5) 0.014(4) 0.009(4) 0.006(4)
C7 0.033(5) 0.030(5) 0.054(7) 0.014(5) 0.011(5) 0.009(4)
C15B 0.063(8) 0.069(9) 0.058(8) 0.013(7) 0.017(7) -0.017(7)
C5A 0.032(6) 0.057(7) 0.049(7) 0.022(6) 0.011(5) -0.002(5)
C2 0.043(7) 0.089(10) 0.048(7) 0.028(7) 0.011(6) 0.008(7)
C9A 0.051(7) 0.044(7) 0.057(8) 0.022(6) 0.019(6) 0.007(5)
C7A 0.039(6) 0.061(8) 0.058(8) 0.018(6) 0.017(6) 0.015(6)
C3 0.050(7) 0.045(7) 0.070(9) 0.022(7) 0.011(6) 0.004(6)
C4A 0.035(6) 0.088(10) 0.063(8) 0.021(7) 0.020(6) 0.033(6)
C14B 0.068(9) 0.097(11) 0.052(8) 0.002(7) 0.030(7) -0.017(8)
C9 0.036(6) 0.046(7) 0.042(6) 0.016(5) 0.007(5) 0.006(5)
C11B 0.036(6) 0.068(8) 0.059(8) 0.019(6) 0.020(6) -0.011(5)
C2B 0.046(7) 0.067(9) 0.054(8) 0.014(7) -0.007(6) -0.013(6)
C3B 0.035(7) 0.081(10) 0.089(11) 0.015(9) 0.004(7) -0.005(6)
N1A 0.056(7) 0.092(9) 0.100(10) 0.010(8) 0.016(7) -0.004(7)
C1A 0.076(10) 0.060(9) 0.078(10) 0.008(8) -0.022(8) 0.003(8)
C2A 0.028(6) 0.099(12) 0.118(14) 0.047(11) 0.023(8) 0.025(7)
C16A 0.060(8) 0.061(8) 0.040(7) 0.002(6) 0.012(6) 0.013(6)
C15A 0.073(9) 0.108(12) 0.037(7) 0.016(8) 0.013(7) 0.013(8)
C3A 0.071(11) 0.148(17) 0.106(14) 0.066(13) 0.059(11) 0.050(11)
C11A 0.084(10) 0.096(11) 0.047(8) -0.006(8) 0.005(7) 0.035(9)
C12A 0.132(15) 0.100(13) 0.053(10) -0.028(9) 0.005(10) 0.046(11)
C10A 0.090(11) 0.079(10) 0.067(9) 0.003(8) 0.032(9) 0.031(9)
C14A 0.150(17) 0.108(14) 0.039(9) -0.008(9) 0.028(10) 0.003(13)
C16 0.049(6) 0.027(5) 0.052(7) 0.015(5) 0.011(5) -0.002(5)
C13A 0.16(2) 0.134(18) 0.080(13) 0.015(12) 0.022(13) 0.101(16)
C12 0.093(11) 0.050(8) 0.073(10) 0.018(7) -0.005(8) 0.012(7)
C13 0.102(11) 0.031(7) 0.081(10) -0.001(7) -0.050(9) 0.009(7)
C14 0.081(9) 0.032(7) 0.067(9) -0.006(6) -0.005(7) -0.016(6)
C15 0.050(7) 0.039(6) 0.040(6) 0.013(5) -0.001(5) -0.002(5)
C1 0.043(6) 0.050(7) 0.047(7) 0.014(6) 0.011(5) 0.006(5)
O1D 0.046(5) 0.053(5) 0.061(5) 0.012(4) 0.015(4) -0.004(4)
O1DA 0.066(6) 0.031(5) 0.121(9) 0.012(6) 0.022(6) -0.001(4)
N1D 0.136(13) 0.100(12) 0.128(13) 0.050(11) 0.059(11) 0.004(10)
N1DA 0.116(12) 0.061(9) 0.131(14) 0.019(9) -0.009(10) -0.009(8)
C3D 0.092(14) 0.18(2) 0.17(2) 0.12(2) 0.079(15) 0.023(14)
C3DA 0.19(3) 0.043(11) 0.131(18) 0.013(11) -0.057(17) 0.003(13)
C1D 0.28(3) 0.086(16) 0.18(2) -0.023(16) 0.11(2) -0.046(19)
C2DA 0.103(14) 0.090(14) 0.21(2) 0.076(15) 0.033(15) -0.018(11)
C2D 0.17(2) 0.16(2) 0.069(12) 0.039(12) 0.023(12) -0.071(15)
C1DA 0.25(3) 0.094(15) 0.078(14) 0.020(12) 0.021(16) 0.013(16)

loop_
_atom_type_symbol
_atom_type_description
_atom_type_scat_dispersion_real
_atom_type_scat_dispersion_imag
_atom_type_scat_source
C C 0.0033 0.0016 'International Tables Vol C Tables 4.2.6.8 and 6.1.1.4'
H H 0.0000 0.0000 'International Tables Vol C Tables 4.2.6.8 and 6.1.1.4'
N N 0.0061 0.0033 'International Tables Vol C Tables 4.2.6.8 and 6.1.1.4'
O O 0.0106 0.0060 'International Tables Vol C Tables 4.2.6.8 and 6.1.1.4'
Dy Dy -0.1892 4.4098 'International Tables Vol C Tables 4.2.6.8 and 6.1.1.4'

loop_
_geom_angle_atom_site_label_1
_geom_angle_atom_site_label_2
_geom_angle_atom_site_label_3
_geom_angle
_geom_angle_site_symmetry_1
_geom_angle_site_symmetry_3
O2 Dy1 O1 133.1(2) . .
O2 Dy1 O3S' 102.3(3) . .
O1 Dy1 O3S' 79.2(3) . .
O2 Dy1 O1S 151.2(2) . .
O1 Dy1 O1S 66.4(2) . .
O3S' Dy1 O1S 102.6(3) . .
O2 Dy1 O6S 72.6(2) . 2_656
O1 Dy1 O6S 133.1(2) . 2_656
O3S' Dy1 O6S 141.0(3) . 2_656
O1S Dy1 O6S 78.9(2) . 2_656
O2 Dy1 O6S 100.0(2) . .
O1 Dy1 O6S 124.6(2) . .
O3S' Dy1 O6S 74.7(3) . .
O1S Dy1 O6S 72.9(2) . .
O6S Dy1 O6S 68.6(2) 2_656 .
O2 Dy1 O4S 79.3(2) . .
O1 Dy1 O4S 75.2(2) . .
O3S' Dy1 O4S 145.1(3) . .
O1S Dy1 O4S 88.5(2) . .
O6S Dy1 O4S 73.2(2) 2_656 .
O6S Dy1 O4S 139.9(2) . .
O2 Dy1 N5 72.9(2) . .
O1 Dy1 N5 63.9(2) . .
O3S' Dy1 N5 69.1(3) . .
O1S Dy1 N5 130.4(2) . .
O6S Dy1 N5 138.5(2) 2_656 .
O6S Dy1 N5 140.3(2) . .
O4S Dy1 N5 78.4(2) . .
O2 Dy1 Dy3 139.11(17) . .
O1 Dy1 Dy3 86.54(16) . .
O3S' Dy1 Dy3 71.9(3) . .
O1S Dy1 Dy3 40.83(15) . .
O6S Dy1 Dy3 87.07(14) 2_656 .
O6S Dy1 Dy3 39.08(14) . .
O4S Dy1 Dy3 128.85(15) . .
N5 Dy1 Dy3 134.40(17) . .
O2 Dy1 Dy3 35.91(17) . 2_656
O1 Dy1 Dy3 147.13(16) . 2_656
O3S' Dy1 Dy3 128.4(3) . 2_656
O1S Dy1 Dy3 115.39(15) . 2_656
O6S Dy1 Dy3 36.66(14) 2_656 2_656
O6S Dy1 Dy3 84.15(14) . 2_656
O4S Dy1 Dy3 72.06(16) . 2_656
N5 Dy1 Dy3 105.69(17) . 2_656
Dy3 Dy1 Dy3 116.785(14) . 2_656
O2 Dy1 Dy2 158.00(17) . .
O1 Dy1 Dy2 33.01(15) . .
O3S' Dy1 Dy2 91.7(3) . .
O1S Dy1 Dy2 33.45(15) . .
O6S Dy1 Dy2 106.84(14) 2_656 .
O6S Dy1 Dy2 100.04(14) . .
O4S Dy1 Dy2 79.54(15) . .
N5 Dy1 Dy2 96.92(17) . .
Dy3 Dy1 Dy2 61.463(12) . .
Dy3 Dy1 Dy2 138.799(16) 2_656 .
O2 Dy1 Dy1 85.68(17) . 2_656
O1 Dy1 Dy1 139.22(16) . 2_656
O3S' Dy1 Dy1 108.0(3) . 2_656
O1S Dy1 Dy1 72.86(15) . 2_656
O6S Dy1 Dy1 34.39(15) 2_656 2_656
O6S Dy1 Dy1 34.18(14) . 2_656
O4S Dy1 Dy1 106.88(17) . 2_656
N5 Dy1 Dy1 156.73(18) . 2_656
Dy3 Dy1 Dy1 59.878(14) . 2_656
Dy3 Dy1 Dy1 56.908(13) 2_656 2_656
Dy2 Dy1 Dy1 106.301(18) . 2_656
O2S Dy2 O1 146.6(2) . .
O2S Dy2 O1S 80.1(2) . .
O1 Dy2 O1S 66.9(2) . .
O2S Dy2 O1B 79.4(2) . .
O1 Dy2 O1B 93.4(2) . .
O1S Dy2 O1B 69.6(2) . .
O2S Dy2 N3 148.1(3) . .
O1 Dy2 N3 64.6(2) . .
O1S Dy2 N3 131.5(2) . .
O1B Dy2 N3 112.6(3) . .
O2S Dy2 N3B 83.8(3) . .
O1 Dy2 N3B 122.8(2) . .
O1S Dy2 N3B 133.5(3) . .
O1B Dy2 N3B 64.7(3) . .
N3 Dy2 N3B 76.1(3) . .
O2S Dy2 N3A 81.6(3) . .
O1 Dy2 N3A 89.3(3) . .
O1S Dy2 N3A 83.6(3) . .
O1B Dy2 N3A 149.3(3) . .
N3 Dy2 N3A 96.1(3) . .
N3B Dy2 N3A 136.5(3) . .
O2S Dy2 O1A 79.0(2) . .
O1 Dy2 O1A 125.6(2) . .
O1S Dy2 O1A 144.2(2) . .
O1B Dy2 O1A 133.4(2) . .
N3 Dy2 O1A 71.4(2) . .
N3B Dy2 O1A 72.2(3) . .
N3A Dy2 O1A 64.8(2) . .
O2S Dy2 Dy3 74.36(17) . .
O1 Dy2 Dy3 81.82(16) . .
O1S Dy2 Dy3 36.55(14) . .
O1B Dy2 Dy3 33.26(15) . .
N3 Dy2 Dy3 132.01(19) . .
N3B Dy2 Dy3 97.0(2) . .
N3A Dy2 Dy3 117.7(2) . .
O1A Dy2 Dy3 152.28(16) . .
O2S Dy2 Dy1 113.76(17) . .
O1 Dy2 Dy1 32.99(16) . .
O1S Dy2 Dy1 33.95(17) . .
O1B Dy2 Dy1 80.90(15) . .
N3 Dy2 Dy1 97.59(18) . .
N3B Dy2 Dy1 138.12(19) . .
N3A Dy2 Dy1 84.99(19) . .
O1A Dy2 Dy1 145.74(15) . .
Dy3 Dy2 Dy1 56.364(12) . .
O2B Dy3 O7S 105.2(3) . .
O2B Dy3 O1B 137.7(2) . .
O7S Dy3 O1B 76.3(2) . .
O2B Dy3 O6S 85.8(2) . .
O7S Dy3 O6S 133.8(2) . .
O1B Dy3 O6S 124.4(2) . .
O2B Dy3 O2 78.6(3) . 2_656
O7S Dy3 O2 67.9(2) . 2_656
O1B Dy3 O2 135.5(2) . 2_656
O6S Dy3 O2 70.9(2) . 2_656
O2B Dy3 O3S 84.6(3) . .
O7S Dy3 O3S 150.2(3) . .
O1B Dy3 O3S 77.8(3) . .
O6S Dy3 O3S 73.9(3) . .
O2 Dy3 O3S 141.8(3) 2_656 .
O2B Dy3 O1S 154.0(2) . .
O7S Dy3 O1S 82.7(2) . .
O1B Dy3 O1S 68.0(2) . .
O6S Dy3 O1S 71.7(2) . .
O2 Dy3 O1S 81.7(2) 2_656 .
O3S Dy3 O1S 100.9(3) . .
O2B Dy3 N5B 73.4(3) . .
O7S Dy3 N5B 82.5(3) . .
O1B Dy3 N5B 64.8(2) . .
O6S Dy3 N5B 142.5(3) . .
O2 Dy3 N5B 131.7(3) 2_656 .
O3S Dy3 N5B 73.4(3) . .
O1S Dy3 N5B 132.6(2) . .
O2B Dy3 Dy1 123.62(17) . .
O7S Dy3 Dy1 121.22(17) . .
O1B Dy3 Dy1 86.41(15) . .
O6S Dy3 Dy1 39.30(15) . .
O2 Dy3 Dy1 90.15(15) 2_656 .
O3S Dy3 Dy1 71.1(2) . .
O1S Dy3 Dy1 39.28(16) . .
N5B Dy3 Dy1 138.1(2) . .
O2B Dy3 Dy1 79.45(17) . 2_656
O7S Dy3 Dy1 100.36(17) . 2_656
O1B Dy3 Dy1 142.68(14) . 2_656
O6S Dy3 Dy1 36.62(15) . 2_656
O2 Dy3 Dy1 34.25(15) 2_656 2_656
O3S Dy3 Dy1 109.1(2) . 2_656
O1S Dy3 Dy1 74.70(14) . 2_656
N5B Dy3 Dy1 152.4(2) . 2_656
Dy1 Dy3 Dy1 63.215(14) . 2_656
O2B Dy3 Dy2 171.25(17) . .
O7S Dy3 Dy2 74.25(18) . .
O1B Dy3 Dy2 33.55(14) . .
O6S Dy3 Dy2 100.96(15) . .
O2 Dy3 Dy2 108.76(16) 2_656 .
O3S Dy3 Dy2 91.8(2) . .
O1S Dy3 Dy2 34.68(14) . .
N5B Dy3 Dy2 97.9(2) . .
Dy1 Dy3 Dy2 62.173(12) . .
Dy1 Dy3 Dy2 109.289(14) 2_656 .
O2A Dy4 O1D 84.1(3) . .
O2A Dy4 N2B 136.8(3) . .
O1D Dy4 N2B 138.5(3) . .
O2A Dy4 O1A 135.9(3) . .
O1D Dy4 O1A 77.8(3) . .
N2B Dy4 O1A 74.2(3) . .
O2A Dy4 N2 138.1(3) . .
O1D Dy4 N2 73.1(3) . .
N2B Dy4 N2 69.9(3) . .
O1A Dy4 N2 73.2(2) . .
O2A Dy4 O1DA 78.8(4) . .
O1D Dy4 O1DA 136.0(3) . .
N2B Dy4 O1DA 72.4(3) . .
O1A Dy4 O1DA 87.0(3) . .
N2 Dy4 O1DA 140.9(3) . .
O2A Dy4 N5A 73.3(3) . .
O1D Dy4 N5A 69.1(3) . .
N2B Dy4 N5A 121.1(3) . .
O1A Dy4 N5A 62.8(3) . .
N2 Dy4 N5A 126.3(3) . .
O1DA Dy4 N5A 67.3(3) . .
O2A Dy4 N1 77.2(3) . .
O1D Dy4 N1 70.8(3) . .
N2B Dy4 N1 106.6(3) . .
O1A Dy4 N1 131.1(2) . .
N2 Dy4 N1 62.4(3) . .
O1DA Dy4 N1 141.1(3) . .
N5A Dy4 N1 131.8(3) . .
O2A Dy4 N1B 78.2(3) . .
O1D Dy4 N1B 144.4(3) . .
N2B Dy4 N1B 62.2(3) . .
O1A Dy4 N1B 135.0(3) . .
N2 Dy4 N1B 100.5(3) . .
O1DA Dy4 N1B 70.1(3) . .
N5A Dy4 N1B 132.2(3) . .
N1 Dy4 N1B 75.3(3) . .
C6B N2B N3B 108.0(9) . .
C6B N2B Dy4 125.8(7) . .
N3B N2B Dy4 126.0(6) . .
Dy2 O1S Dy1 112.6(3) . .
Dy2 O1S Dy3 108.8(2) . .
Dy1 O1S Dy3 99.9(2) . .
Dy1 O4S H4SA 109.5 . .
C2B C1B N1B 121.2(13) . .
C2B C1B H1BA 119.4 . .
N1B C1B H1BA 119.4 . .
C8B N3B N2B 107.3(8) . .
C8B N3B Dy2 122.8(7) . .
N2B N3B Dy2 129.1(6) . .
C9B O1B Dy3 118.9(6) . .
C9B O1B Dy2 124.6(6) . .
Dy3 O1B Dy2 113.2(2) . .
C9 O1 Dy1 121.4(6) . .
C9 O1 Dy2 124.6(6) . .
Dy1 O1 Dy2 114.0(3) . .
C9B N4B N5B 113.1(8) . .
C1 N1 C5 115.6(9) . .
C1 N1 Dy4 124.4(7) . .
C5 N1 Dy4 120.0(7) . .
C10B N5B N4B 113.7(9) . .
C10B N5B Dy3 129.9(7) . .
N4B N5B Dy3 116.3(6) . .
N2 C6 C7 110.6(9) . .
N2 C6 C5 119.6(9) . .
C7 C6 C5 129.7(10) . .
Dy2 O2S H2SA 109.5 . .
N3B C8B C7B 113.0(9) . .
N3B C8B C9B 114.0(8) . .
C7B C8B C9B 132.8(10) . .
C16 O2 Dy1 134.9(6) . .
C16 O2 Dy3 115.2(6) . 2_656
Dy1 O2 Dy3 109.8(3) . 2_656
N3 C8 C7 111.3(9) . .
N3 C8 C9 112.4(9) . .
C7 C8 C9 136.1(9) . .
C15 O7S Dy3 119.0(6) 2_656 .
C15 O7S H7SA 109.5 2_656 .
Dy3 O7S H7SA 109.8 . .
C8 N3 N2 107.4(8) . .
C8 N3 Dy2 123.1(7) . .
N2 N3 Dy2 129.3(6) . .
C9 N4 N5 109.9(8) . .
N2A C6A C7A 107.4(9) . .
N2A C6A C5A 122.1(10) . .
C7A C6A C5A 130.5(10) . .
C5B N1B C1B 118.8(10) . .
C5B N1B Dy4 118.1(7) . .
C1B N1B Dy4 122.5(8) . .
O2B C16B C11B 123.9(9) . .
O2B C16B C15B 118.7(10) . .
C11B C16B C15B 117.3(10) . .
C10 N5 N4 110.5(9) . .
C10 N5 Dy1 130.6(7) . .
N4 N5 Dy1 118.7(6) . .
N5B C10B C11B 128.2(10) . .
N5B C10B H10A 115.9 . .
C11B C10B H10A 115.9 . .
C9A O1A Dy4 117.1(7) . .
C9A O1A Dy2 118.2(7) . .
Dy4 O1A Dy2 123.2(3) . .
N4B C9B O1B 125.5(9) . .
N4B C9B C8B 121.6(9) . .
O1B C9B C8B 112.9(8) . .
Dy1 O6S Dy3 106.7(2) 2_656 .
Dy1 O6S Dy1 111.4(2) 2_656 .
Dy3 O6S Dy1 101.6(2) . .
C16B O2B Dy3 139.2(7) . .
C9A N4A N5A 111.0(9) . .
N5 C10 C11 126.0(11) . .
N5 C10 H10B 117.0 . .
C11 C10 H10B 117.0 . .
C6 N2 N3 108.7(8) . .
C6 N2 Dy4 124.9(7) . .
N3 N2 Dy4 125.1(6) . .
C6A N2A N3A 110.9(8) . .
C6A N2A H2AA 124.5 . .
N3A N2A H2AA 124.5 . .
N2B C6B C7B 109.2(9) . .
N2B C6B C5B 117.0(11) . .
C7B C6B C5B 133.7(10) . .
N1B C5B C4B 122.6(11) . .
N1B C5B C6B 116.3(10) . .
C4B C5B C6B 121.1(12) . .
C4 C5 N1 121.1(11) . .
C4 C5 C6 126.2(11) . .
N1 C5 C6 112.6(9) . .
C3B C4B C5B 116.4(13) . .
C3B C4B H4BB 121.8 . .
C5B C4B H4BB 121.8 . .
C10A N5A N4A 112.4(11) . .
C10A N5A Dy4 129.2(9) . .
N4A N5A Dy4 118.2(6) . .
C14B C13B C12B 118.6(12) . .
C14B C13B H13A 120.7 . .
C12B C13B H13A 120.7 . .
C16 C11 C12 120.2(10) . .
C16 C11 C10 124.7(10) . .
C12 C11 C10 115.1(11) . .
N2A N3A C8A 105.4(8) . .
N2A N3A Dy2 131.6(6) . .
C8A N3A Dy2 117.5(6) . .
C11B C12B C13B 121.4(12) . .
C11B C12B H12A 119.3 . .
C13B C12B H12A 119.3 . .
C8B C7B C6B 102.5(9) . .
C8B C7B H7BA 128.7 . .
C6B C7B H7BA 128.7 . .
C5 C4 C3 122.1(12) . .
C5 C4 H4B 119.0 . .
C3 C4 H4B 119.0 . .
N3A C8A C7A 109.1(9) . .
N3A C8A C9A 114.4(9) . .
C7A C8A C9A 136.3(11) . .
C16A O2A Dy4 136.9(8) . .
C8 C7 C6 101.9(9) . .
C8 C7 H7A 129.0 . .
C6 C7 H7A 129.0 . .
C14B C15B C16B 121.8(12) . .
C14B C15B H15A 119.1 . .
C16B C15B H15A 119.1 . .
C4A C5A N1A 124.7(11) . .
C4A C5A C6A 117.2(10) . .
N1A C5A C6A 118.0(10) . .
C1 C2 C3 119.2(11) . .
C1 C2 H2A 120.4 . .
C3 C2 H2A 120.4 . .
O1A C9A N4A 125.2(10) . .
O1A C9A C8A 119.0(10) . .
N4A C9A C8A 115.7(10) . .
C8A C7A C6A 107.1(10) . .
C8A C7A H7AA 126.5 . .
C6A C7A H7AA 126.5 . .
C2 C3 C4 117.6(11) . .
C2 C3 H3A 121.2 . .
C4 C3 H3A 121.2 . .
C5A C4A C3A 117.0(13) . .
C5A C4A H4AB 121.5 . .
C3A C4A H4AB 121.5 . .
C15B C14B C13B 121.2(13) . .
C15B C14B H14A 119.4 . .
C13B C14B H14A 119.4 . .
O1 C9 N4 125.8(9) . .
O1 C9 C8 114.9(9) . .
N4 C9 C8 119.3(10) . .
C16B C11B C12B 119.8(11) . .
C16B C11B C10B 124.2(10) . .
C12B C11B C10B 116.0(10) . .
C1B C2B C3B 118.1(12) . .
C1B C2B H2BA 120.9 . .
C3B C2B H2BA 120.9 . .
C4B C3B C2B 122.6(12) . .
C4B C3B H3BA 118.7 . .
C2B C3B H3BA 118.7 . .
C5A N1A C1A 114.2(12) . .
C2A C1A N1A 120.9(13) . .
C2A C1A H1AB 119.5 . .
N1A C1A H1AB 119.5 . .
C3A C2A C1A 117.6(13) . .
C3A C2A H2AB 121.2 . .
C1A C2A H2AB 121.2 . .
O2A C16A C15A 119.7(12) . .
O2A C16A C11A 122.8(11) . .
C15A C16A C11A 117.4(12) . .
C16A C15A C14A 120.2(15) . .
C16A C15A H15B 119.9 . .
C14A C15A H15B 119.9 . .
C4A C3A C2A 125.3(13) . .
C4A C3A H3AA 117.4 . .
C2A C3A H3AA 117.4 . .
C16A C11A C12A 121.3(13) . .
C16A C11A C10A 123.9(12) . .
C12A C11A C10A 114.8(13) . .
C13A C12A C11A 118.5(17) . .
C13A C12A H12B 120.7 . .
C11A C12A H12B 120.7 . .
N5A C10A C11A 123.8(13) . .
N5A C10A H10C 118.1 . .
C11A C10A H10C 118.1 . .
C13A C14A C15A 118.0(15) . .
C13A C14A H14B 121.0 . .
C15A C14A H14B 121.0 . .
O2 C16 C11 124.4(9) . .
O2 C16 C15 116.1(9) . .
C11 C16 C15 119.3(10) . .
C12A C13A C14A 123.7(17) . .
C12A C13A H13B 118.1 . .
C14A C13A H13B 118.1 . .
C13 C12 C11 120.5(12) . .
C13 C12 H12C 119.7 . .
C11 C12 H12C 119.7 . .
C14 C13 C12 117.5(12) . .
C14 C13 H13C 121.2 . .
C12 C13 H13C 121.2 . .
C13 C14 C15 123.0(11) . .
C13 C14 H14C 118.5 . .
C15 C14 H14C 118.5 . .
O7S C15 C14 123.0(10) 2_656 .
O7S C15 C16 118.1(10) 2_656 .
C14 C15 C16 118.8(11) . .
C2 C1 N1 124.4(11) . .
C2 C1 H1A 117.8 . .
N1 C1 H1A 117.8 . .
C3D O1D Dy4 131.2(10) . .
C3DA O1DA Dy4 140.2(16) . .
C3D N1D C1D 121(2) . .
C3D N1D C2D 120.5(17) . .
C1D N1D C2D 118.5(17) . .
C3DA N1DA C2DA 129(2) . .
C3DA N1DA C1DA 113(2) . .
C2DA N1DA C1DA 117.1(17) . .
O1D C3D N1D 120(2) . .
O1D C3D H3DA 120.0 . .
N1D C3D H3DA 120.0 . .
O1DA C3DA N1DA 141(3) . .
O1DA C3DA H3DB 109.6 . .
N1DA C3DA H3DB 109.6 . .
N1D C1D H1DA 109.5 . .
N1D C1D H1DB 109.5 . .
H1DA C1D H1DB 109.5 . .
N1D C1D H1DC 109.5 . .
H1DA C1D H1DC 109.5 . .
H1DB C1D H1DC 109.5 . .
N1DA C2DA H2DA 109.5 . .
N1DA C2DA H2DB 109.5 . .
H2DA C2DA H2DB 109.5 . .
N1DA C2DA H2DC 109.5 . .
H2DA C2DA H2DC 109.5 . .
H2DB C2DA H2DC 109.5 . .
N1D C2D H2DD 109.5 . .
N1D C2D H2DE 109.5 . .
H2DD C2D H2DE 109.5 . .
N1D C2D H2DF 109.5 . .
H2DD C2D H2DF 109.5 . .
H2DE C2D H2DF 109.5 . .
N1DA C1DA H1DD 109.5 . .
N1DA C1DA H1DE 109.5 . .
H1DD C1DA H1DE 109.5 . .
N1DA C1DA H1DF 109.5 . .
H1DD C1DA H1DF 109.5 . .
H1DE C1DA H1DF 109.5 . .

loop_
_geom_bond_atom_site_label_1
_geom_bond_atom_site_label_2
_geom_bond_distance
_geom_bond_site_symmetry_2
Dy1 O2 2.299(6) .
Dy1 O1 2.356(6) .
Dy1 O3S' 2.376(11) .
Dy1 O1S 2.392(7) .
Dy1 O6S 2.393(6) 2_656
Dy1 O6S 2.406(6) .
Dy1 O4S 2.464(7) .
Dy1 N5 2.519(8) .
Dy1 Dy3 3.7217(7) .
Dy1 Dy3 3.8424(6) 2_656
Dy1 Dy2 3.9532(7) .
Dy1 Dy1 3.9657(10) 2_656
Dy2 O2S 2.343(7) .
Dy2 O1 2.357(6) .
Dy2 O1S 2.360(6) .
Dy2 O1B 2.361(6) .
Dy2 N3 2.386(8) .
Dy2 N3B 2.404(7) .
Dy2 N3A 2.454(8) .
Dy2 O1A 2.491(6) .
Dy2 Dy3 3.9271(7) .
Dy3 O2B 2.265(7) .
Dy3 O7S 2.311(7) .
Dy3 O1B 2.343(6) .
Dy3 O6S 2.395(6) .
Dy3 O2 2.396(6) 2_656
Dy3 O3S 2.448(9) .
Dy3 O1S 2.470(6) .
Dy3 N5B 2.501(8) .
Dy3 Dy1 3.8424(6) 2_656
Dy4 O2A 2.221(8) .
Dy4 O1D 2.421(8) .
Dy4 N2B 2.439(9) .
Dy4 O1A 2.445(6) .
Dy4 N2 2.462(8) .
Dy4 O1DA 2.467(10) .
Dy4 N5A 2.496(10) .
Dy4 N1 2.619(9) .
Dy4 N1B 2.690(9) .
N2B C6B 1.345(12) .
N2B N3B 1.366(12) .
O4S H4SA 0.8200 .
C1B C2B 1.355(16) .
C1B N1B 1.379(14) .
C1B H1BA 0.9300 .
N3B C8B 1.316(12) .
O1B C9B 1.319(10) .
O1 C9 1.290(12) .
N4B C9B 1.279(12) .
N4B N5B 1.393(12) .
N1 C1 1.367(13) .
N1 C5 1.390(14) .
N5B C10B 1.269(13) .
C6 N2 1.312(12) .
C6 C7 1.428(13) .
C6 C5 1.446(15) .
O2S H2SA 0.8200 .
C8B C7B 1.366(13) .
C8B C9B 1.490(14) .
O2 C16 1.346(11) .
O2 Dy3 2.396(6) 2_656
C8 N3 1.333(12) .
C8 C7 1.399(14) .
C8 C9 1.480(14) .
O7S C15 1.310(12) 2_656
O7S H7SA 0.8200 .
N3 N2 1.377(11) .
N4 C9 1.336(13) .
N4 N5 1.408(11) .
C6A N2A 1.332(12) .
C6A C7A 1.369(15) .
C6A C5A 1.448(13) .
N1B C5B 1.315(14) .
C16B O2B 1.332(11) .
C16B C11B 1.382(14) .
C16B C15B 1.437(16) .
N5 C10 1.246(12) .
C10B C11B 1.425(16) .
C10B H10A 0.9300 .
O1A C9A 1.276(12) .
O6S Dy1 2.393(6) 2_656
N4A C9A 1.325(14) .
N4A N5A 1.398(12) .
C10 C11 1.479(15) .
C10 H10B 0.9300 .
N2A N3A 1.360(10) .
N2A H2AA 0.8600 .
C6B C7B 1.421(15) .
C6B C5B 1.465(15) .
C5B C4B 1.395(15) .
C5 C4 1.335(15) .
C4B C3B 1.358(17) .
C4B H4BB 0.9300 .
N5A C10A 1.303(15) .
C13B C14B 1.373(18) .
C13B C12B 1.395(18) .
C13B H13A 0.9300 .
C11 C16 1.366(15) .
C11 C12 1.420(16) .
N3A C8A 1.365(13) .
C12B C11B 1.393(15) .
C12B H12A 0.9300 .
C7B H7BA 0.9300 .
C4 C3 1.385(15) .
C4 H4B 0.9300 .
C8A C7A 1.368(14) .
C8A C9A 1.460(14) .
O2A C16A 1.282(13) .
C7 H7A 0.9300 .
C15B C14B 1.337(16) .
C15B H15A 0.9300 .
C5A C4A 1.339(14) .
C5A N1A 1.402(15) .
C2 C1 1.347(16) .
C2 C3 1.373(16) .
C2 H2A 0.9300 .
C7A H7AA 0.9300 .
C3 H3A 0.9300 .
C4A C3A 1.359(19) .
C4A H4AB 0.9300 .
C14B H14A 0.9300 .
C2B C3B 1.362(18) .
C2B H2BA 0.9300 .
C3B H3BA 0.9300 .
N1A C1A 1.475(18) .
C1A C2A 1.36(2) .
C1A H1AB 0.9300 .
C2A C3A 1.36(2) .
C2A H2AB 0.9300 .
C16A C15A 1.400(16) .
C16A C11A 1.416(18) .
C15A C14A 1.44(2) .
C15A H15B 0.9300 .
C3A H3AA 0.9300 .
C11A C12A 1.426(18) .
C11A C10A 1.471(19) .
C12A C13A 1.32(2) .
C12A H12B 0.9300 .
C10A H10C 0.9300 .
C14A C13A 1.39(2) .
C14A H14B 0.9300 .
C16 C15 1.416(14) .
C13A H13B 0.9300 .
C12 C13 1.394(17) .
C12 H12C 0.9300 .
C13 C14 1.378(18) .
C13 H13C 0.9300 .
C14 C15 1.381(16) .
C14 H14C 0.9300 .
C15 O7S 1.310(12) 2_656
C1 H1A 0.9300 .
O1D C3D 1.24(2) .
O1DA C3DA 1.05(3) .
N1D C3D 1.36(2) .
N1D C1D 1.50(2) .
N1D C2D 1.52(2) .
N1DA C3DA 1.38(2) .
N1DA C2DA 1.41(2) .
N1DA C1DA 1.45(2) .
C3D H3DA 0.9300 .
C3DA H3DB 0.9300 .
C1D H1DA 0.9600 .
C1D H1DB 0.9600 .
C1D H1DC 0.9600 .
C2DA H2DA 0.9600 .
C2DA H2DB 0.9600 .
C2DA H2DC 0.9600 .
C2D H2DD 0.9600 .
C2D H2DE 0.9600 .
C2D H2DF 0.9600 .
C1DA H1DD 0.9600 .
C1DA H1DE 0.9600 .
C1DA H1DF 0.9600 .
